data_1563339
loop_
_publ_author_name
'Ling, Jie'
'Ward, Matthew'
'Burns, Peter C.'

_publ_section_title
;
 Hydrothermal syntheses and structures of the uranyl tellurates
 AgUO2(HTeO5) and Pb2UO2(TeO6)
;
_journal_issue 2
_journal_name_full 'Journal of Solid State Chemistry'
_journal_page_first 401
_journal_page_last 404
_journal_paper_doi 10.1016/j.jssc.2010.12.007
_journal_volume 184
_journal_year 2011
_chemical_formula_moiety AgUO2(HTeO5)
_chemical_formula_sum 'Ag O7 Te U'
_chemical_formula_weight 585.50
_chemical_name_common 'Silver uranyl hydrogen tellurate'
_space_group_IT_number 61
_space_group_name_Hall '-P 2ac 2ab'
_space_group_name_H-M_alt 'P b c a'
_symmetry_cell_setting orthorhombic
_symmetry_space_group_name_H-M 'P b c a'
_atom_sites_solution_hydrogens none
_atom_sites_solution_primary direct
_atom_sites_solution_secondary difmap
_audit_creation_method SHELXL-97
_cell_angle_alpha 90.00
_cell_angle_beta 90.00
_cell_angle_gamma 90.00
_cell_formula_units_Z 8
_cell_length_a 7.0849(19)
_cell_length_b 11.986(3)
_cell_length_c 13.913(4)
_cell_measurement_reflns_used 1375
_cell_measurement_temperature 296(2)
_cell_measurement_theta_max 27.85
_cell_measurement_theta_min 2.93
_cell_volume 1181.5(6)
_computing_cell_refinement 'SMART SAINT'
_computing_data_collection SMART
_computing_data_reduction SAINT
_computing_molecular_graphics 'SHELXP-97 (Sheldrick, 1997)'
_computing_publication_material 'SHELCIF-97 (Sheldrick, 2000)'
_computing_structure_refinement 'SHELXL-97 (Sheldrick, 1997)'
_computing_structure_solution 'SHELXS-97 (Sheldrick, 1990)'
_diffrn_ambient_temperature 296(2)
_diffrn_detector_area_resol_mean 0
_diffrn_measured_fraction_theta_full 0.978
_diffrn_measured_fraction_theta_max 0.978
_diffrn_measurement_device_type 'Bruker APEX'
_diffrn_measurement_method '0.3 wide w/ exposures'
_diffrn_radiation_monochromator graphite
_diffrn_radiation_source 'fine-focus sealed tube'
_diffrn_radiation_type MoK\a
_diffrn_radiation_wavelength 0.71073
_diffrn_reflns_av_R_equivalents 0.0660
_diffrn_reflns_av_sigmaI/netI 0.0479
_diffrn_reflns_limit_h_max 9
_diffrn_reflns_limit_h_min -9
_diffrn_reflns_limit_k_max 15
_diffrn_reflns_limit_k_min -13
_diffrn_reflns_limit_l_max 18
_diffrn_reflns_limit_l_min -17
_diffrn_reflns_number 8550
_diffrn_reflns_theta_full 27.85
_diffrn_reflns_theta_max 27.85
_diffrn_reflns_theta_min 2.93
_diffrn_standards_decay_% 0
_exptl_absorpt_coefficient_mu 35.513
_exptl_absorpt_correction_T_max 0.492
_exptl_absorpt_correction_T_min 0.407
_exptl_absorpt_correction_type multi-scan
_exptl_absorpt_process_details SADABS
_exptl_crystal_colour orange
_exptl_crystal_density_diffrn 6.583
_exptl_crystal_density_method 'not measured'
_exptl_crystal_description needle
_exptl_crystal_F_000 1976
_exptl_crystal_size_max 0.064
_exptl_crystal_size_mid 0.022
_exptl_crystal_size_min 0.020
_refine_diff_density_max 4.425
_refine_diff_density_min -4.077
_refine_diff_density_rms 0.465
_refine_ls_extinction_coef 0.00000(5)
_refine_ls_extinction_expression Fc^*^=kFc[1+0.001xFc^2^\l^3^/sin(2\q)]^-1/4^
_refine_ls_extinction_method SHELXL
_refine_ls_goodness_of_fit_ref 1.020
_refine_ls_hydrogen_treatment none
_refine_ls_matrix_type full
_refine_ls_number_parameters 92
_refine_ls_number_reflns 1375
_refine_ls_number_restraints 0
_refine_ls_restrained_S_all 1.020
_refine_ls_R_factor_all 0.0627
_refine_ls_R_factor_gt 0.0404
_refine_ls_shift/su_max 0.001
_refine_ls_shift/su_mean 0.007
_refine_ls_structure_factor_coef Fsqd
_refine_ls_weighting_details 'calc w=1/[\s^2^(Fo^2^)+(0.0432P)^2^+50.9976P] where P=(Fo^2^+2Fc^2^)/3'
_refine_ls_weighting_scheme calc
_refine_ls_wR_factor_gt 0.0935
_refine_ls_wR_factor_ref 0.1030
_reflns_number_gt 1030
_reflns_number_total 1375
_reflns_threshold_expression >2sigma(I)
_cod_data_source_file JSSC-2011-184-401.CIF
_cod_data_source_block Ag
_cod_depositor_comments
;
The following automatic conversions were performed:

data item '_symmetry_cell_setting' value 'Orthorhombic' was changed
to 'orthorhombic' in accordance with the built-in table derived from
the CIF Core dictionary named 'cif_core.dic' version 2.4.5 last
updated on 2014-11-21.

Automatic conversion script
Id: cif_fix_values 8369 2020-08-20 11:38:08Z andrius 
;
_cod_original_cell_volume 1181.5(5)
_cod_original_sg_symbol_H-M Pbca
_cod_database_code 1563339

loop_
_symmetry_equiv_pos_as_xyz
'x, y, z'
'-x+1/2, -y, z+1/2'
'-x, y+1/2, -z+1/2'
'x+1/2, -y+1/2, -z'
'-x, -y, -z'
'x-1/2, y, -z-1/2'
'x, -y-1/2, z-1/2'
'-x-1/2, y-1/2, z'

loop_
_atom_site_label
_atom_site_type_symbol
_atom_site_fract_x
_atom_site_fract_y
_atom_site_fract_z
_atom_site_U_iso_or_equiv
_atom_site_adp_type
_atom_site_occupancy
_atom_site_symmetry_multiplicity
_atom_site_calc_flag
_atom_site_refinement_flags
_atom_site_disorder_assembly
_atom_site_disorder_group
U1 U 0.14485(7) 0.03052(5) 0.31691(3) 0.01131(19) Uani 1 1 d . . .
Te1 Te 0.14423(13) -0.03749(8) 0.07368(6) 0.0110(2) Uani 1 1 d . . .
Ag1 Ag 0.0393(3) -0.28549(17) -0.03011(16) 0.0657(7) Uani 1 1 d . . .
O5 O 0.1464(16) 0.1766(10) 0.2986(7) 0.022(2) Uani 1 1 d . . .
O4 O 0.3218(15) 0.0310(9) 0.1568(7) 0.018(2) Uani 1 1 d . . .
O3 O 0.0688(15) 0.0974(8) 0.0031(6) 0.014(2) Uani 1 1 d . . .
O2 O 0.1350(16) -0.1176(10) 0.3348(7) 0.022(3) Uani 1 1 d . . .
O6 O 0.3196(15) -0.0735(10) -0.0224(6) 0.018(2) Uani 1 1 d . . .
O1 O -0.0284(16) 0.0013(9) 0.1731(6) 0.016(2) Uani 1 1 d . . .
O7 O 0.1775(16) -0.1891(10) 0.1190(7) 0.024(3) Uani 1 1 d . . .

loop_
_atom_site_aniso_label
_atom_site_aniso_U_11
_atom_site_aniso_U_22
_atom_site_aniso_U_33
_atom_site_aniso_U_23
_atom_site_aniso_U_13
_atom_site_aniso_U_12
U1 0.0095(3) 0.0183(3) 0.0061(3) -0.0002(2) -0.00030(18) -0.0007(2)
Te1 0.0098(5) 0.0175(5) 0.0058(4) 0.0003(3) -0.0001(3) 0.0006(4)
Ag1 0.0639(14) 0.0500(12) 0.0833(14) -0.0416(10) 0.0312(11) -0.0251(10)
O5 0.028(6) 0.029(6) 0.010(5) 0.005(5) 0.004(4) 0.001(6)
O4 0.017(6) 0.021(6) 0.015(5) 0.003(4) 0.001(4) -0.005(5)
O3 0.016(5) 0.020(6) 0.006(4) 0.005(4) -0.009(4) -0.002(5)
O2 0.020(6) 0.028(7) 0.019(5) 0.007(5) 0.004(5) 0.002(5)
O6 0.015(6) 0.032(7) 0.006(4) 0.001(4) 0.005(4) 0.004(5)
O1 0.018(6) 0.027(6) 0.003(4) -0.002(4) -0.002(4) 0.008(5)
O7 0.025(7) 0.027(7) 0.019(5) 0.011(5) 0.000(5) 0.001(5)

loop_
_atom_type_symbol
_atom_type_description
_atom_type_scat_dispersion_real
_atom_type_scat_dispersion_imag
_atom_type_scat_source
O O 0.0106 0.0060 'International Tables Vol C Tables 4.2.6.8 and 6.1.1.4'
Te Te -0.5308 1.6751 'International Tables Vol C Tables 4.2.6.8 and 6.1.1.4'
Ag Ag -0.8971 1.1015 'International Tables Vol C Tables 4.2.6.8 and 6.1.1.4'
U U -9.6767 9.6646 'International Tables Vol C Tables 4.2.6.8 and 6.1.1.4'

loop_
_geom_angle_atom_site_label_1
_geom_angle_atom_site_label_2
_geom_angle_atom_site_label_3
_geom_angle
_geom_angle_site_symmetry_1
_geom_angle_site_symmetry_3
O5 U1 O2 178.1(5) . .
O5 U1 O6 85.3(4) . 2
O2 U1 O6 95.2(5) . 2
O5 U1 O4 91.5(5) . 6_556
O2 U1 O4 86.7(5) . 6_556
O6 U1 O4 87.4(4) 2 6_556
O5 U1 O1 98.6(5) . 6_656
O2 U1 O1 83.2(5) . 6_656
O6 U1 O1 82.4(3) 2 6_656
O4 U1 O1 164.9(4) 6_556 6_656
O5 U1 O1 91.6(4) . .
O2 U1 O1 87.2(4) . .
O6 U1 O1 155.0(4) 2 .
O4 U1 O1 67.8(4) 6_556 .
O1 U1 O1 122.6(3) 6_656 .
O5 U1 O4 82.5(4) . .
O2 U1 O4 98.2(4) . .
O6 U1 O4 142.2(4) 2 .
O4 U1 O4 128.5(3) 6_556 .
O1 U1 O4 64.4(3) 6_656 .
O1 U1 O4 61.3(4) . .
O5 U1 Te1 95.3(3) . .
O2 U1 Te1 84.4(3) . .
O6 U1 Te1 173.8(3) 2 .
O4 U1 Te1 98.8(2) 6_556 .
O1 U1 Te1 91.4(2) 6_656 .
O1 U1 Te1 31.3(3) . .
O4 U1 Te1 32.2(2) . .
O5 U1 Ag1 150.3(3) . 7_556
O2 U1 Ag1 29.3(3) . 7_556
O6 U1 Ag1 69.0(3) 2 7_556
O4 U1 Ag1 73.2(3) 6_556 7_556
O1 U1 Ag1 92.7(3) 6_656 7_556
O1 U1 Ag1 105.2(3) . 7_556
O4 U1 Ag1 127.0(3) . 7_556
Te1 U1 Ag1 111.88(5) . 7_556
O5 U1 U1 86.5(4) . 6_556
O2 U1 U1 91.7(4) . 6_556
O6 U1 U1 123.2(3) 2 6_556
O4 U1 U1 36.8(2) 6_556 6_556
O1 U1 U1 154.3(2) 6_656 6_556
O1 U1 U1 31.8(3) . 6_556
O4 U1 U1 91.6(2) . 6_556
Te1 U1 U1 63.04(2) . 6_556
Ag1 U1 U1 95.08(4) 7_556 6_556
O5 U1 U1 85.8(4) . 6_656
O2 U1 U1 95.7(3) . 6_656
O6 U1 U1 110.7(3) 2 6_656
O4 U1 U1 161.4(2) 6_556 6_656
O1 U1 U1 32.2(2) 6_656 6_656
O1 U1 U1 93.8(3) . 6_656
O4 U1 U1 32.9(2) . 6_656
Te1 U1 U1 63.18(2) . 6_656
Ag1 U1 U1 116.50(3) 7_556 6_656
U1 U1 U1 124.55(3) 6_556 6_656
O6 Te1 O4 95.4(5) . .
O6 Te1 O1 178.4(5) . .
O4 Te1 O1 83.0(5) . .
O6 Te1 O7 86.3(5) . .
O4 Te1 O7 97.3(5) . .
O1 Te1 O7 94.0(5) . .
O6 Te1 O3 90.7(4) . .
O4 Te1 O3 97.4(4) . .
O1 Te1 O3 89.3(4) . .
O7 Te1 O3 165.2(4) . .
O6 Te1 O3 92.1(4) . 5
O4 Te1 O3 172.0(4) . 5
O1 Te1 O3 89.5(4) . 5
O7 Te1 O3 85.9(4) . 5
O3 Te1 O3 79.7(5) . 5
O6 Te1 Te1 91.9(3) . 5
O4 Te1 Te1 137.0(3) . 5
O1 Te1 Te1 89.2(3) . 5
O7 Te1 Te1 125.5(3) . 5
O3 Te1 Te1 40.1(3) . 5
O3 Te1 Te1 39.7(3) 5 5
O6 Te1 U1 138.2(3) . .
O4 Te1 U1 46.0(3) . .
O1 Te1 U1 40.3(3) . .
O7 Te1 U1 84.4(3) . .
O3 Te1 U1 107.1(3) . .
O3 Te1 U1 127.5(3) 5 .
Te1 Te1 U1 126.08(5) 5 .
O2 Ag1 O3 133.6(4) 7 5
O2 Ag1 O6 94.8(4) 7 4_445
O3 Ag1 O6 113.8(4) 5 4_445
O2 Ag1 O7 140.4(4) 7 .
O3 Ag1 O7 64.8(3) 5 .
O6 Ag1 O7 108.5(3) 4_445 .
O2 Ag1 U1 22.3(3) 7 7
O3 Ag1 U1 153.6(2) 5 7
O6 Ag1 U1 75.4(3) 4_445 7
O7 Ag1 U1 138.1(3) . 7
Te1 O4 U1 138.6(6) . 6_656
Te1 O4 U1 101.8(4) . .
U1 O4 U1 110.3(4) 6_656 .
Te1 O3 Te1 100.3(5) . 5
Te1 O3 Ag1 141.0(5) . 5
Te1 O3 Ag1 100.4(4) 5 5
U1 O2 Ag1 128.4(6) . 7_556
Te1 O6 U1 135.4(6) . 2_554
Te1 O6 Ag1 111.9(4) . 4_545
U1 O6 Ag1 112.3(4) 2_554 4_545
Te1 O1 U1 135.5(5) . 6_556
Te1 O1 U1 108.5(5) . .
U1 O1 U1 116.0(4) 6_556 .
Te1 O7 Ag1 96.5(4) . .

loop_
_geom_bond_atom_site_label_1
_geom_bond_atom_site_label_2
_geom_bond_distance
_geom_bond_site_symmetry_2
U1 O5 1.770(12) .
U1 O2 1.794(12) .
U1 O6 2.308(9) 2
U1 O4 2.318(11) 6_556
U1 O1 2.346(11) 6_656
U1 O1 2.373(9) .
U1 O4 2.556(10) .
U1 Te1 3.4808(13) .
U1 Ag1 3.7034(19) 7_556
U1 U1 4.0019(10) 6_556
U1 U1 4.0019(10) 6_656
Te1 O6 1.875(9) .
Te1 O4 1.896(11) .
Te1 O1 1.904(10) .
Te1 O7 1.937(11) .
Te1 O3 1.966(10) .
Te1 O3 1.984(10) 5
Te1 Te1 3.0312(18) 5
Ag1 O2 2.312(11) 7
Ag1 O3 2.410(10) 5
Ag1 O6 2.411(11) 4_445
Ag1 O7 2.569(11) .
Ag1 U1 3.7034(19) 7
O4 U1 2.318(11) 6_656
O3 Te1 1.984(10) 5
O3 Ag1 2.410(10) 5
O2 Ag1 2.312(11) 7_556
O6 U1 2.308(9) 2_554
O6 Ag1 2.411(11) 4_545
O1 U1 2.346(11) 6_556
